data_1564625
loop_
_publ_author_name
'Zhang, Ju-Wen'
'Wang, Cen-Ru'
'Liu, Wen-Hua'
'Xu, Shuang'
'Liu, Bin-Qiu'

_publ_section_title
;
 Two kinds of 2,4-dichlorobenzoate-based lanthanide coordination polymers
 tuned by 4,4&#x2032;-bipyridine: Syntheses, structures,
 photoluminescence, and magnetism
;
_journal_name_full 'Inorganica Chimica Acta'
_journal_page_first 119648
_journal_paper_doi 10.1016/j.ica.2020.119648
_journal_volume 508
_journal_year 2020
_chemical_formula_moiety 'C26 H15 Cl6 N O7 Tb'
_chemical_formula_sum 'C26 H15 Cl6 N O7 Tb'
_chemical_formula_weight 825.01
_space_group_crystal_system triclinic
_space_group_IT_number 2
_space_group_name_Hall '-P 1'
_space_group_name_H-M_alt 'P -1'
_atom_sites_solution_hydrogens mixed
_audit_contact_author_name
;
;
_audit_creation_date 2020-02-09
_audit_creation_method
;
Olex2 1.2
(compiled 2018.05.29 svn.r3508 for OlexSys, GUI svn.r5506)
;
_cell_angle_alpha 112.0450(10)
_cell_angle_beta 103.9050(10)
_cell_angle_gamma 93.2400(10)
_cell_formula_units_Z 2
_cell_length_a 8.6854(4)
_cell_length_b 13.3341(6)
_cell_length_c 14.8312(6)
_cell_measurement_reflns_used 8360
_cell_measurement_temperature 296(2)
_cell_measurement_theta_max 28.314
_cell_measurement_theta_min 2.449
_cell_volume 1524.71(12)
_computing_cell_refinement 'SAINT v8.34A (Bruker, 2013)'
_computing_data_collection 'SMART (Bruker, 2001)'
_computing_data_reduction 'SAINT v8.34A (Bruker, 2013)'
_computing_molecular_graphics 'Olex2 (Dolomanov et al., 2009)'
_computing_publication_material 'Olex2 (Dolomanov et al., 2009)'
_computing_structure_refinement 'ShelXL (Sheldrick, 2015)'
_computing_structure_solution 'SHELXS-97 (Sheldrick, 1990)'
_diffrn_ambient_temperature 296
_diffrn_measured_fraction_theta_full 0.998
_diffrn_measured_fraction_theta_max 0.993
_diffrn_measurement_device_type 'Bruker P4'
_diffrn_measurement_method '\w scans'
_diffrn_radiation_monochromator graphite
_diffrn_radiation_type MoK\a
_diffrn_radiation_wavelength 0.71073
_diffrn_reflns_av_R_equivalents 0.0129
_diffrn_reflns_av_unetI/netI 0.0262
_diffrn_reflns_Laue_measured_fraction_full 0.998
_diffrn_reflns_Laue_measured_fraction_max 0.993
_diffrn_reflns_limit_h_max 11
_diffrn_reflns_limit_h_min -11
_diffrn_reflns_limit_k_max 15
_diffrn_reflns_limit_k_min -17
_diffrn_reflns_limit_l_max 19
_diffrn_reflns_limit_l_min -15
_diffrn_reflns_number 11249
_diffrn_reflns_point_group_measured_fraction_full 0.998
_diffrn_reflns_point_group_measured_fraction_max 0.993
_diffrn_reflns_theta_full 25.242
_diffrn_reflns_theta_max 28.314
_diffrn_reflns_theta_min 1.544
_exptl_absorpt_coefficient_mu 2.889
_exptl_absorpt_correction_T_max 0.7417
_exptl_absorpt_correction_T_min 0.7052
_exptl_absorpt_correction_type multi-scan
_exptl_absorpt_process_details SADABS
_exptl_crystal_colour colourless
_exptl_crystal_colour_primary colourless
_exptl_crystal_density_diffrn 1.797
_exptl_crystal_density_method 'not measured'
_exptl_crystal_description block
_exptl_crystal_F_000 802
_exptl_crystal_size_max 0.13
_exptl_crystal_size_mid 0.12
_exptl_crystal_size_min 0.11
_refine_diff_density_max 2.310
_refine_diff_density_min -1.213
_refine_diff_density_rms 0.129
_refine_ls_extinction_coef .
_refine_ls_extinction_method none
_refine_ls_goodness_of_fit_ref 1.071
_refine_ls_hydrogen_treatment constr
_refine_ls_matrix_type full
_refine_ls_number_parameters 445
_refine_ls_number_reflns 7549
_refine_ls_number_restraints 207
_refine_ls_restrained_S_all 1.100
_refine_ls_R_factor_all 0.0376
_refine_ls_R_factor_gt 0.0336
_refine_ls_shift/su_max 0.002
_refine_ls_shift/su_mean 0.000
_refine_ls_structure_factor_coef Fsqd
_refine_ls_weighting_details 'w=1/[\s^2^(Fo^2^)+(0.0502P)^2^+2.9074P] where P=(Fo^2^+2Fc^2^)/3'
_refine_ls_weighting_scheme calc
_refine_ls_wR_factor_gt 0.0861
_refine_ls_wR_factor_ref 0.0893
_reflns_Friedel_coverage 0.000
_reflns_Friedel_fraction_full .
_reflns_Friedel_fraction_max .
_reflns_number_gt 6928
_reflns_number_total 7549
_reflns_threshold_expression 'I > 2\s(I)'
_cod_data_source_file ICA-2020-508-119648.cif
_cod_data_source_block 7
_cod_database_code 1564625
_shelx_shelxl_version_number 2018/3
_shelx_space_group_comment
;
The symmetry employed for this shelxl refinement is uniquely defined
by the following loop, which should always be used as a source of
symmetry information in preference to the above space-group names.
They are only intended as comments.
;
_shelx_estimated_absorpt_t_max 0.742
_shelx_estimated_absorpt_t_min 0.705
_olex2_refinement_description
;
1. Fixed Uiso
 At 1.2 times of:
  All C(H) groups
 At 1.5 times of:
  All O(H,H) groups
2. Uiso/Uaniso restraints and constraints
Uanis(Cl3) \\sim Ueq, Uanis(C9) \\sim Ueq, Uanis(C10) \\sim Ueq, Uanis(C11)
\\sim Ueq, Uanis(C12) \\sim Ueq, Uanis(C13) \\sim Ueq, Uanis(C14) \\sim Ueq,
Uanis(C10A) \\sim Ueq, Uanis(C11A) \\sim Ueq, Uanis(C12A) \\sim Ueq,
Uanis(C13A) \\sim Ueq, Uanis(C14A) \\sim Ueq, Uanis(Cl3A) \\sim Ueq, Uanis(Cl4)
\\sim Ueq, Uanis(Cl4A) \\sim Ueq: with sigma of 0.01 and sigma for terminal
atoms of 0.02
3. Rigid body (RIGU) restrains
 Cl3, Cl3A, Cl4, Cl4A, O3, C8, C9, C10, C10A, C11, C11A, C12, C12A, C13, C13A,
 C14, C14A
 with sigma for 1-2 distances of 0.004 and sigma for 1-3 distances of 0.004
4. Others
 Sof(Cl5A)=Sof(H22)=1-FVAR(1)
 Sof(Cl5)=Sof(H26)=FVAR(1)
 Sof(Cl3A)=Sof(Cl4A)=Sof(C10A)=Sof(C11A)=Sof(H11A)=Sof(C12A)=Sof(C13A)=
 Sof(H13A)=Sof(C14A)=Sof(H14A)=1-FVAR(2)
 Sof(Cl3)=Sof(Cl4)=Sof(C10)=Sof(C11)=Sof(H11)=Sof(C12)=Sof(C13)=Sof(H13)=
 Sof(C14)=Sof(H14)=FVAR(2)
5.a Rotating group:
 O1W(H1WA,H1WB)
5.b Aromatic/amide H refined with riding coordinates:
 C4(H4), C6(H6), C7(H7), C11(H11), C11A(H11A), C13(H13), C13A(H13A), C14(H14),
 C14A(H14A), C15(H15), C16(H16), C18(H18), C19(H19), C22(H22), C23(H23),
 C25(H25), C26(H26)
;
_olex2_submission_special_instructions 'No special instructions were received'

loop_
_space_group_symop_operation_xyz
'x, y, z'
'-x, -y, -z'

loop_
_atom_site_label
_atom_site_type_symbol
_atom_site_fract_x
_atom_site_fract_y
_atom_site_fract_z
_atom_site_U_iso_or_equiv
_atom_site_adp_type
_atom_site_occupancy
_atom_site_site_symmetry_order
_atom_site_calc_flag
_atom_site_refinement_flags_posn
_atom_site_refinement_flags_adp
_atom_site_refinement_flags_occupancy
_atom_site_disorder_assembly
_atom_site_disorder_group
Tb1 Tb 0.27469(2) 0.47175(2) 0.91134(2) 0.01931(6) Uani 1 1 d . . . . .
Cl1 Cl 0.5251(3) 0.55607(14) 0.67687(13) 0.0754(5) Uani 1 1 d . . . . .
Cl2 Cl 0.7470(2) 0.23384(19) 0.42852(12) 0.0987(7) Uani 1 1 d . . . . .
Cl3 Cl 0.3782(10) 0.2245(4) 1.1236(3) 0.209(4) Uani 0.615(5) 1 d . U P A 1
Cl3A Cl 0.5358(9) 0.1454(6) 0.7972(6) 0.149(4) Uani 0.385(5) 1 d . U P A 2
Cl4 Cl 0.2411(5) -0.16576(19) 0.8142(2) 0.0758(11) Uani 0.615(5) 1 d . U P A 1
Cl4A Cl 0.1506(12) -0.1301(7) 0.8719(11) 0.184(6) Uani 0.385(5) 1 d . U P A 2
Cl5 Cl -0.0703(8) 0.1697(2) 0.9687(3) 0.165(3) Uani 0.652(5) 1 d . . P B 1
Cl5A Cl 0.1284(8) 0.0790(4) 0.6232(4) 0.082(2) Uani 0.348(5) 1 d . . P B 2
Cl6 Cl -0.2638(3) -0.20186(16) 0.6567(3) 0.1466(14) Uani 1 1 d . . . . .
O1 O 0.4674(3) 0.4547(3) 0.8230(2) 0.0327(6) Uani 1 1 d . . . . .
O1W O 0.0283(3) 0.5464(2) 0.92281(19) 0.0279(5) Uani 1 1 d . . . . .
H1WA H 0.041231 0.599233 0.982858 0.042 Uiso 1 1 d GR . . . .
H1WB H -0.046929 0.497094 0.919656 0.042 Uiso 1 1 d GR . . . .
O2 O 0.7192(3) 0.4612(2) 0.91118(18) 0.0295(5) Uani 1 1 d . . . . .
O3 O 0.4640(3) 0.3822(2) 0.9787(2) 0.0286(5) Uani 1 1 d . U . . .
O4 O 0.3241(4) 0.6655(2) 0.9446(3) 0.0416(7) Uani 1 1 d . . . . .
O5 O 0.0836(4) 0.3300(2) 0.9130(3) 0.0418(7) Uani 1 1 d . . . . .
O6 O 0.1904(4) 0.2815(2) 0.7879(2) 0.0403(7) Uani 1 1 d . . . . .
N1 N 0.1422(4) 0.4791(3) 0.7377(2) 0.0303(7) Uani 1 1 d . . . . .
C1 C 0.6112(4) 0.4441(3) 0.8312(3) 0.0248(7) Uani 1 1 d . . . . .
C2 C 0.6566(4) 0.4002(3) 0.7325(3) 0.0315(8) Uani 1 1 d . . . . .
C3 C 0.6131(5) 0.4390(4) 0.6572(3) 0.0387(9) Uani 1 1 d . . . . .
C4 C 0.6415(7) 0.3872(5) 0.5636(3) 0.0539(13) Uani 1 1 d . . . . .
H4 H 0.609686 0.413154 0.513101 0.065 Uiso 1 1 calc R . . . .
C5 C 0.7156(7) 0.2990(5) 0.5472(4) 0.0584(15) Uani 1 1 d . . . . .
C6 C 0.7692(8) 0.2632(6) 0.6204(5) 0.0719(19) Uani 1 1 d . . . . .
H6 H 0.826680 0.205103 0.608612 0.086 Uiso 1 1 calc R . . . .
C7 C 0.7390(6) 0.3128(5) 0.7143(4) 0.0536(13) Uani 1 1 d . . . . .
H7 H 0.774613 0.286873 0.764530 0.064 Uiso 1 1 calc R . . . .
C8 C 0.5354(4) 0.3114(3) 1.0005(3) 0.0276(7) Uani 1 1 d . U . . .
C9 C 0.4508(6) 0.1952(4) 0.9574(4) 0.0412(10) Uani 1 1 d . U . . .
C10 C 0.3944(15) 0.1446(8) 1.0055(7) 0.057(2) Uani 0.615(5) 1 d . U P A 1
C10A C 0.431(3) 0.1163(18) 0.8798(17) 0.063(4) Uani 0.385(5) 1 d . U P A 2
C11 C 0.3315(18) 0.0342(8) 0.9639(8) 0.067(3) Uani 0.615(5) 1 d . U P A 1
H11 H 0.295422 0.002694 1.002920 0.080 Uiso 0.615(5) 1 calc R . P A 1
C11A C 0.345(3) 0.0125(17) 0.8511(19) 0.071(4) Uani 0.385(5) 1 d . U P A 2
H11A H 0.346954 -0.047833 0.793822 0.085 Uiso 0.385(5) 1 calc R . P A 2
C12 C 0.3229(12) -0.0270(6) 0.8677(6) 0.0404(18) Uani 0.615(5) 1 d . U P A 1
C12A C 0.255(3) 0.007(2) 0.916(2) 0.077(4) Uani 0.385(5) 1 d . U P A 2
C13 C 0.3888(12) 0.0157(7) 0.8128(7) 0.048(2) Uani 0.615(5) 1 d . U P A 1
H13 H 0.389076 -0.028548 0.747195 0.058 Uiso 0.615(5) 1 calc R . P A 1
C13A C 0.247(3) 0.0802(19) 0.988(2) 0.088(5) Uani 0.385(5) 1 d . U P A 2
H13A H 0.181350 0.067485 1.024859 0.105 Uiso 0.385(5) 1 calc R . P A 2
C14 C 0.4552(16) 0.1250(8) 0.8554(8) 0.047(2) Uani 0.615(5) 1 d . U P A 1
H14 H 0.502994 0.154400 0.819011 0.056 Uiso 0.615(5) 1 calc R . P A 1
C14A C 0.331(2) 0.1850(17) 1.0212(16) 0.066(4) Uani 0.385(5) 1 d . U P A 2
H14A H 0.319293 0.244200 1.076043 0.079 Uiso 0.385(5) 1 calc R . P A 2
C15 C 0.1619(6) 0.4056(4) 0.6523(3) 0.0399(10) Uani 1 1 d . . . . .
H15 H 0.214151 0.347645 0.655866 0.048 Uiso 1 1 calc R . . . .
C16 C 0.1085(6) 0.4112(4) 0.5591(3) 0.0419(10) Uani 1 1 d . . . . .
H16 H 0.125017 0.357495 0.502079 0.050 Uiso 1 1 calc R . . . .
C17 C 0.0304(5) 0.4964(3) 0.5496(3) 0.0301(8) Uani 1 1 d . . . . .
C18 C 0.0124(6) 0.5731(4) 0.6386(3) 0.0424(10) Uani 1 1 d . . . . .
H18 H -0.037690 0.632606 0.637594 0.051 Uiso 1 1 calc R . . . .
C19 C 0.0690(6) 0.5612(4) 0.7293(3) 0.0390(9) Uani 1 1 d . . . . .
H19 H 0.054752 0.614016 0.787679 0.047 Uiso 1 1 calc R . . . .
C20 C 0.1018(4) 0.2583(3) 0.8345(3) 0.0300(8) Uani 1 1 d . . . . .
C21 C 0.0141(5) 0.1429(3) 0.7941(4) 0.0395(9) Uani 1 1 d . . . . .
C22 C -0.0722(10) 0.1054(6) 0.8444(6) 0.086(3) Uani 1 1 d . . . . .
H22 H -0.073807 0.152039 0.909006 0.103 Uiso 0.348(5) 1 calc R . P B 2
C23 C -0.1585(12) -0.0019(7) 0.8006(8) 0.108(3) Uani 1 1 d . . . . .
H23 H -0.218527 -0.025256 0.835333 0.130 Uiso 1 1 calc R . . . .
C24 C -0.1536(9) -0.0698(5) 0.7089(7) 0.083(2) Uani 1 1 d . . . . .
C25 C -0.0703(8) -0.0388(5) 0.6571(6) 0.0734(19) Uani 1 1 d . . . . .
H25 H -0.069351 -0.087368 0.593060 0.088 Uiso 1 1 calc R . . . .
C26 C 0.0163(7) 0.0676(4) 0.6998(4) 0.0524(12) Uani 1 1 d . . . . .
H26 H 0.076945 0.088517 0.663999 0.063 Uiso 0.652(5) 1 calc R . P B 1

loop_
_atom_site_aniso_label
_atom_site_aniso_U_11
_atom_site_aniso_U_22
_atom_site_aniso_U_33
_atom_site_aniso_U_23
_atom_site_aniso_U_13
_atom_site_aniso_U_12
Tb1 0.01645(8) 0.02571(9) 0.01679(8) 0.00993(6) 0.00409(5) 0.00405(6)
Cl1 0.1201(15) 0.0677(9) 0.0677(9) 0.0481(8) 0.0401(10) 0.0338(9)
Cl2 0.0955(13) 0.1289(16) 0.0386(7) -0.0109(9) 0.0385(8) -0.0052(11)
Cl3 0.391(9) 0.100(3) 0.086(3) -0.036(2) 0.137(4) -0.122(4)
Cl3A 0.118(5) 0.129(5) 0.122(5) -0.057(4) 0.075(4) -0.013(4)
Cl4 0.124(3) 0.0272(10) 0.0561(14) 0.0095(9) 0.0092(15) -0.0181(13)
Cl4A 0.147(7) 0.075(4) 0.285(12) 0.105(6) -0.058(7) -0.054(4)
Cl5 0.314(7) 0.0499(15) 0.152(4) -0.0015(17) 0.185(5) -0.029(2)
Cl5A 0.122(5) 0.051(2) 0.062(3) 0.0000(19) 0.044(3) 0.003(2)
Cl6 0.1170(19) 0.0426(9) 0.251(4) 0.0188(14) 0.073(2) -0.0215(10)
O1 0.0222(12) 0.0555(17) 0.0238(12) 0.0180(12) 0.0082(10) 0.0094(12)
O1W 0.0228(12) 0.0378(14) 0.0262(12) 0.0139(11) 0.0100(10) 0.0077(10)
O2 0.0218(11) 0.0470(15) 0.0183(11) 0.0119(11) 0.0050(9) 0.0064(11)
O3 0.0271(12) 0.0301(13) 0.0294(13) 0.0156(10) 0.0033(10) 0.0060(10)
O4 0.0306(14) 0.0314(14) 0.0559(19) 0.0222(14) -0.0073(13) 0.0035(12)
O5 0.0425(16) 0.0312(14) 0.0499(18) 0.0084(13) 0.0240(14) -0.0004(12)
O6 0.0513(18) 0.0367(15) 0.0304(14) 0.0120(12) 0.0117(13) -0.0012(13)
N1 0.0315(16) 0.0411(18) 0.0200(14) 0.0148(13) 0.0051(12) 0.0111(14)
C1 0.0216(15) 0.0340(18) 0.0196(15) 0.0108(13) 0.0071(12) 0.0046(13)
C2 0.0237(16) 0.046(2) 0.0211(16) 0.0099(15) 0.0064(13) 0.0051(15)
C3 0.039(2) 0.049(2) 0.0289(19) 0.0166(18) 0.0111(17) 0.0028(18)
C4 0.055(3) 0.080(4) 0.026(2) 0.021(2) 0.012(2) -0.003(3)
C5 0.051(3) 0.082(4) 0.026(2) 0.003(2) 0.015(2) 0.002(3)
C6 0.071(4) 0.081(4) 0.059(4) 0.011(3) 0.033(3) 0.041(3)
C7 0.050(3) 0.076(4) 0.035(2) 0.019(2) 0.014(2) 0.032(3)
C8 0.0286(17) 0.0252(16) 0.0283(17) 0.0127(13) 0.0038(14) 0.0029(13)
C9 0.042(2) 0.0322(19) 0.042(2) 0.0205(16) -0.0089(17) -0.0017(17)
C10 0.088(6) 0.040(4) 0.036(4) 0.009(3) 0.023(4) -0.013(4)
C10A 0.067(8) 0.046(6) 0.065(7) 0.014(5) 0.012(6) 0.007(5)
C11 0.105(7) 0.048(4) 0.043(4) 0.020(3) 0.019(5) -0.014(5)
C11A 0.074(8) 0.050(6) 0.074(8) 0.022(6) -0.001(6) 0.001(6)
C12 0.056(4) 0.024(3) 0.036(3) 0.016(3) -0.002(3) -0.006(3)
C12A 0.071(8) 0.072(7) 0.093(8) 0.058(6) -0.005(6) 0.000(6)
C13 0.067(5) 0.032(3) 0.037(4) 0.004(3) 0.017(4) -0.004(3)
C13A 0.087(9) 0.085(7) 0.104(8) 0.059(6) 0.021(7) -0.008(6)
C14 0.064(6) 0.031(3) 0.045(4) 0.012(3) 0.024(4) -0.004(3)
C14A 0.061(7) 0.072(7) 0.075(8) 0.044(6) 0.015(6) -0.005(5)
C15 0.049(2) 0.051(2) 0.0236(18) 0.0172(17) 0.0089(17) 0.025(2)
C16 0.055(3) 0.052(3) 0.0203(17) 0.0136(17) 0.0101(17) 0.025(2)
C17 0.0298(18) 0.043(2) 0.0187(16) 0.0151(15) 0.0031(14) 0.0082(16)
C18 0.062(3) 0.046(2) 0.0241(18) 0.0179(17) 0.0103(18) 0.027(2)
C19 0.054(3) 0.047(2) 0.0198(17) 0.0147(16) 0.0111(17) 0.020(2)
C20 0.0245(17) 0.0275(17) 0.0345(19) 0.0122(15) 0.0026(14) 0.0033(14)
C21 0.034(2) 0.0287(19) 0.051(3) 0.0111(18) 0.0117(19) 0.0044(16)
C22 0.096(5) 0.066(4) 0.085(5) 0.003(3) 0.059(4) -0.017(4)
C23 0.115(7) 0.078(5) 0.135(8) 0.027(5) 0.075(6) -0.027(5)
C24 0.068(4) 0.036(3) 0.130(7) 0.013(3) 0.036(4) -0.007(3)
C25 0.072(4) 0.034(3) 0.086(5) -0.001(3) 0.018(4) -0.002(3)
C26 0.056(3) 0.037(2) 0.052(3) 0.009(2) 0.010(2) 0.000(2)

loop_
_atom_type_symbol
_atom_type_description
_atom_type_scat_dispersion_real
_atom_type_scat_dispersion_imag
_atom_type_scat_source
C C 0.0033 0.0016 'International Tables Vol C Tables 4.2.6.8 and 6.1.1.4'
H H 0.0000 0.0000 'International Tables Vol C Tables 4.2.6.8 and 6.1.1.4'
Cl Cl 0.1484 0.1585 'International Tables Vol C Tables 4.2.6.8 and 6.1.1.4'
N N 0.0061 0.0033 'International Tables Vol C Tables 4.2.6.8 and 6.1.1.4'
O O 0.0106 0.0060 'International Tables Vol C Tables 4.2.6.8 and 6.1.1.4'
Tb Tb -0.1723 4.1537 'International Tables Vol C Tables 4.2.6.8 and 6.1.1.4'

loop_
_geom_angle_atom_site_label_1
_geom_angle_atom_site_label_2
_geom_angle_atom_site_label_3
_geom_angle
_geom_angle_site_symmetry_1
_geom_angle_site_symmetry_3
O1 Tb1 Tb1 66.79(6) . 2_667
O1 Tb1 O1W 140.86(9) . .
O1 Tb1 O2 135.29(9) . 2_667
O1 Tb1 O3 74.44(10) . .
O1 Tb1 O3 68.83(9) . 2_667
O1 Tb1 O4 84.99(11) . .
O1 Tb1 O5 130.03(10) . .
O1 Tb1 O6 79.06(10) . .
O1 Tb1 N1 71.67(10) . .
O1 Tb1 C8 75.74(11) . 2_667
O1 Tb1 C20 104.42(11) . .
O1W Tb1 Tb1 137.35(6) . 2_667
O1W Tb1 O2 73.83(9) . 2_667
O1W Tb1 O3 113.23(9) . 2_667
O1W Tb1 O4 71.12(10) . .
O1W Tb1 O5 73.08(10) . .
O1W Tb1 O6 105.63(10) . .
O1W Tb1 N1 72.68(9) . .
O1W Tb1 C8 91.97(10) . 2_667
O1W Tb1 C20 89.91(10) . .
O2 Tb1 Tb1 69.10(6) 2_667 2_667
O2 Tb1 O3 70.77(9) 2_667 2_667
O2 Tb1 O4 84.10(11) 2_667 .
O2 Tb1 O5 77.55(10) 2_667 .
O2 Tb1 O6 125.85(10) 2_667 .
O2 Tb1 N1 145.04(10) 2_667 .
O2 Tb1 C8 76.25(10) 2_667 2_667
O2 Tb1 C20 101.69(11) 2_667 .
O3 Tb1 Tb1 33.88(6) 2_667 2_667
O3 Tb1 Tb1 38.94(6) . 2_667
O3 Tb1 O1W 144.67(9) . .
O3 Tb1 O2 76.11(9) . 2_667
O3 Tb1 O3 72.82(10) . 2_667
O3 Tb1 O4 123.58(9) . .
O3 Tb1 O5 82.74(11) . .
O3 Tb1 O6 77.76(10) . .
O3 Tb1 N1 138.83(10) . .
O3 Tb1 C8 25.71(9) 2_667 2_667
O3 Tb1 C8 98.53(10) . 2_667
O3 Tb1 C20 78.40(10) . .
O3 Tb1 C20 151.20(10) 2_667 .
O4 Tb1 Tb1 84.64(7) . 2_667
O4 Tb1 O3 50.77(9) . 2_667
O4 Tb1 O5 143.07(11) . .
O4 Tb1 O6 148.64(11) . .
O4 Tb1 N1 75.92(11) . .
O4 Tb1 C8 25.05(10) . 2_667
O4 Tb1 C20 157.98(11) . .
O5 Tb1 Tb1 117.12(9) . 2_667
O5 Tb1 O3 143.61(10) . 2_667
O5 Tb1 N1 101.79(12) . .
O5 Tb1 C8 152.61(10) . 2_667
O5 Tb1 C20 26.38(11) . .
O6 Tb1 Tb1 112.80(8) . 2_667
O6 Tb1 O3 140.98(10) . 2_667
O6 Tb1 O5 52.62(10) . .
O6 Tb1 N1 73.50(11) . .
O6 Tb1 C8 154.56(11) . 2_667
O6 Tb1 C20 26.26(11) . .
N1 Tb1 Tb1 135.31(7) . 2_667
N1 Tb1 O3 114.39(10) . 2_667
N1 Tb1 C8 95.14(11) . 2_667
N1 Tb1 C20 88.02(11) . .
C8 Tb1 Tb1 59.59(8) 2_667 2_667
C20 Tb1 Tb1 117.33(8) . 2_667
C20 Tb1 C8 176.69(11) . 2_667
C1 O1 Tb1 141.5(2) . .
Tb1 O1W H1WA 111.0 . .
Tb1 O1W H1WB 110.7 . .
H1WA O1W H1WB 103.1 . .
C1 O2 Tb1 133.5(2) . 2_667
Tb1 O3 Tb1 107.18(10) . 2_667
C8 O3 Tb1 88.8(2) . 2_667
C8 O3 Tb1 164.0(2) . .
C8 O4 Tb1 98.8(2) 2_667 .
C20 O5 Tb1 93.0(2) . .
C20 O6 Tb1 93.6(2) . .
C15 N1 Tb1 120.4(3) . .
C19 N1 Tb1 122.8(2) . .
C19 N1 C15 116.3(3) . .
O1 C1 O2 127.1(3) . .
O1 C1 C2 115.6(3) . .
O2 C1 C2 117.2(3) . .
C3 C2 C1 123.9(4) . .
C7 C2 C1 118.2(4) . .
C7 C2 C3 117.8(4) . .
C2 C3 Cl1 121.3(3) . .
C2 C3 C4 121.2(5) . .
C4 C3 Cl1 117.4(4) . .
C3 C4 H4 120.5 . .
C5 C4 C3 119.1(5) . .
C5 C4 H4 120.5 . .
C4 C5 Cl2 118.3(5) . .
C6 C5 Cl2 120.2(5) . .
C6 C5 C4 121.5(5) . .
C5 C6 H6 119.9 . .
C5 C6 C7 120.3(5) . .
C7 C6 H6 119.9 . .
C2 C7 C6 119.9(5) . .
C2 C7 H7 120.0 . .
C6 C7 H7 120.0 . .
O3 C8 Tb1 65.52(19) . 2_667
O3 C8 C9 119.5(3) . .
O4 C8 Tb1 56.17(19) 2_667 2_667
O4 C8 O3 121.7(3) 2_667 .
O4 C8 C9 118.7(4) 2_667 .
C9 C8 Tb1 174.8(3) . 2_667
C8 C9 C14A 109.5(8) . .
C10 C9 C8 127.3(5) . .
C10 C9 C14 115.1(6) . .
C10A C9 C8 135.4(12) . .
C10A C9 C14A 113.5(14) . .
C14 C9 C8 116.7(5) . .
C9 C10 Cl3 116.9(6) . .
C9 C10 C11 124.4(8) . .
C11 C10 Cl3 118.3(7) . .
C9 C10A Cl3A 111.1(15) . .
C9 C10A C11A 128(2) . .
C11A C10A Cl3A 121.0(18) . .
C10 C11 H11 120.1 . .
C12 C11 C10 119.8(9) . .
C12 C11 H11 120.1 . .
C10A C11A H11A 123.1 . .
C12A C11A C10A 114(2) . .
C12A C11A H11A 123.1 . .
C11 C12 Cl4 120.1(8) . .
C11 C12 C13 120.5(8) . .
C13 C12 Cl4 119.2(6) . .
C11A C12A Cl4A 110(2) . .
C13A C12A Cl4A 124(2) . .
C13A C12A C11A 126(2) . .
C12 C13 H13 120.4 . .
C12 C13 C14 119.3(8) . .
C14 C13 H13 120.4 . .
C12A C13A H13A 118.6 . .
C12A C13A C14A 123(2) . .
C14A C13A H13A 118.6 . .
C9 C14 H14 119.8 . .
C13 C14 C9 120.4(8) . .
C13 C14 H14 119.8 . .
C9 C14A H14A 122.9 . .
C13A C14A C9 114.3(19) . .
C13A C14A H14A 122.9 . .
N1 C15 H15 118.3 . .
N1 C15 C16 123.3(4) . .
C16 C15 H15 118.3 . .
C15 C16 H16 119.7 . .
C15 C16 C17 120.7(4) . .
C17 C16 H16 119.7 . .
C16 C17 C17 121.9(4) . 2_566
C18 C17 C16 115.6(3) . .
C18 C17 C17 122.5(5) . 2_566
C17 C18 H18 119.9 . .
C17 C18 C19 120.1(4) . .
C19 C18 H18 119.9 . .
N1 C19 C18 124.0(4) . .
N1 C19 H19 118.0 . .
C18 C19 H19 118.0 . .
O5 C20 Tb1 60.6(2) . .
O5 C20 C21 120.1(4) . .
O6 C20 Tb1 60.2(2) . .
O6 C20 O5 120.7(4) . .
O6 C20 C21 119.2(4) . .
C21 C20 Tb1 178.2(3) . .
C22 C21 C20 124.0(5) . .
C22 C21 C26 116.1(5) . .
C26 C21 C20 119.8(4) . .
C21 C22 Cl5 126.9(5) . .
C21 C22 H22 119.2 . .
C21 C22 C23 121.5(6) . .
C23 C22 Cl5 111.0(6) . .
C23 C22 H22 119.2 . .
C22 C23 H23 120.3 . .
C24 C23 C22 119.4(7) . .
C24 C23 H23 120.3 . .
C23 C24 Cl6 118.0(6) . .
C25 C24 Cl6 120.2(6) . .
C25 C24 C23 121.8(6) . .
C24 C25 H25 120.3 . .
C24 C25 C26 119.4(6) . .
C26 C25 H25 120.3 . .
C21 C26 Cl5A 129.2(4) . .
C21 C26 C25 121.7(6) . .
C21 C26 H26 119.2 . .
C25 C26 Cl5A 108.9(5) . .
C25 C26 H26 119.2 . .

loop_
_geom_bond_atom_site_label_1
_geom_bond_atom_site_label_2
_geom_bond_distance
_geom_bond_site_symmetry_2
Tb1 Tb1 4.0043(3) 2_667
Tb1 O1 2.334(3) .
Tb1 O1W 2.427(2) .
Tb1 O2 2.427(2) 2_667
Tb1 O3 2.634(3) 2_667
Tb1 O3 2.336(3) .
Tb1 O4 2.432(3) .
Tb1 O5 2.455(3) .
Tb1 O6 2.446(3) .
Tb1 N1 2.598(3) .
Tb1 C8 2.894(4) 2_667
Tb1 C20 2.814(4) .
Cl1 C3 1.733(5) .
Cl2 C5 1.742(5) .
Cl3 C10 1.720(9) .
Cl3A C10A 1.83(2) .
Cl4 C12 1.742(8) .
Cl4A C12A 1.80(2) .
Cl5 C22 1.712(8) .
Cl5A C26 1.704(8) .
Cl6 C24 1.745(6) .
O1 C1 1.246(4) .
O1W H1WA 0.8800 .
O1W H1WB 0.8797 .
O2 C1 1.256(4) .
O3 C8 1.256(5) .
O4 C8 1.240(5) 2_667
O5 C20 1.252(5) .
O6 C20 1.247(5) .
N1 C15 1.336(5) .
N1 C19 1.327(5) .
C1 C2 1.517(5) .
C2 C3 1.382(6) .
C2 C7 1.376(7) .
C3 C4 1.389(6) .
C4 H4 0.9300 .
C4 C5 1.342(9) .
C5 C6 1.339(10) .
C6 H6 0.9300 .
C6 C7 1.396(7) .
C7 H7 0.9300 .
C8 C9 1.501(5) .
C9 C10 1.302(10) .
C9 C10A 1.20(2) .
C9 C14 1.462(11) .
C9 C14A 1.59(2) .
C10 C11 1.383(13) .
C10A C11A 1.39(3) .
C11 H11 0.9300 .
C11 C12 1.331(13) .
C11A H11A 0.9300 .
C11A C12A 1.39(3) .
C12 C13 1.361(12) .
C12A C13A 1.16(4) .
C13 H13 0.9300 .
C13 C14 1.377(12) .
C13A H13A 0.9300 .
C13A C14A 1.39(3) .
C14 H14 0.9300 .
C14A H14A 0.9300 .
C15 H15 0.9300 .
C15 C16 1.380(6) .
C16 H16 0.9300 .
C16 C17 1.389(6) .
C17 C17 1.482(7) 2_566
C17 C18 1.384(5) .
C18 H18 0.9300 .
C18 C19 1.388(6) .
C19 H19 0.9300 .
C20 C21 1.504(5) .
C21 C22 1.369(8) .
C21 C26 1.387(7) .
C22 H22 0.9300 .
C22 C23 1.406(10) .
C23 H23 0.9300 .
C23 C24 1.335(11) .
C24 C25 1.324(11) .
C25 H25 0.9300 .
C25 C26 1.399(7) .
C26 H26 0.9300 .

loop_
_geom_torsion_atom_site_label_1
_geom_torsion_atom_site_label_2
_geom_torsion_atom_site_label_3
_geom_torsion_atom_site_label_4
_geom_torsion
_geom_torsion_site_symmetry_1
_geom_torsion_site_symmetry_2
_geom_torsion_site_symmetry_3
_geom_torsion_site_symmetry_4
Tb1 O1 C1 O2 -16.0(7) . . . .
Tb1 O1 C1 C2 160.7(3) . . . .
Tb1 O2 C1 O1 -3.2(6) 2_667 . . .
Tb1 O2 C1 C2 -179.8(3) 2_667 . . .
Tb1 O3 C8 Tb1 177.2(9) . . . 2_667
Tb1 O3 C8 O4 177.2(7) . . . 2_667
Tb1 O3 C8 O4 0.0(4) 2_667 . . 2_667
Tb1 O3 C8 C9 -178.7(4) 2_667 . . .
Tb1 O3 C8 C9 -1.5(12) . . . .
Tb1 O5 C20 O6 -3.0(4) . . . .
Tb1 O5 C20 C21 178.2(3) . . . .
Tb1 O6 C20 O5 3.0(4) . . . .
Tb1 O6 C20 C21 -178.1(3) . . . .
Tb1 N1 C15 C16 -173.3(4) . . . .
Tb1 N1 C19 C18 172.9(4) . . . .
Cl1 C3 C4 C5 177.2(4) . . . .
Cl2 C5 C6 C7 -177.7(5) . . . .
Cl3 C10 C11 C12 171.2(11) . . . .
Cl3A C10A C11A C12A -172.1(17) . . . .
Cl4 C12 C13 C14 -179.3(9) . . . .
Cl4A C12A C13A C14A 178.7(17) . . . .
Cl5 C22 C23 C24 -170.4(9) . . . .
Cl6 C24 C25 C26 179.5(6) . . . .
O1 C1 C2 C3 47.3(6) . . . .
O1 C1 C2 C7 -129.2(5) . . . .
O2 C1 C2 C3 -135.7(4) . . . .
O2 C1 C2 C7 47.8(6) . . . .
O3 C8 C9 C10 -107.3(9) . . . .
O3 C8 C9 C10A 84.9(19) . . . .
O3 C8 C9 C14 83.8(8) . . . .
O3 C8 C9 C14A -79.5(9) . . . .
O4 C8 C9 C10 74.0(10) 2_667 . . .
O4 C8 C9 C10A -93.8(19) 2_667 . . .
O4 C8 C9 C14 -94.9(8) 2_667 . . .
O4 C8 C9 C14A 101.8(9) 2_667 . . .
O5 C20 C21 C22 -8.3(8) . . . .
O5 C20 C21 C26 170.8(5) . . . .
O6 C20 C21 C22 172.8(6) . . . .
O6 C20 C21 C26 -8.1(7) . . . .
N1 C15 C16 C17 0.3(8) . . . .
C1 C2 C3 Cl1 9.3(6) . . . .
C1 C2 C3 C4 -172.2(4) . . . .
C1 C2 C7 C6 173.7(5) . . . .
C2 C3 C4 C5 -1.3(8) . . . .
C3 C2 C7 C6 -3.0(8) . . . .
C3 C4 C5 Cl2 178.9(4) . . . .
C3 C4 C5 C6 -3.2(9) . . . .
C4 C5 C6 C7 4.5(10) . . . .
C5 C6 C7 C2 -1.2(10) . . . .
C7 C2 C3 Cl1 -174.2(4) . . . .
C7 C2 C3 C4 4.3(7) . . . .
C8 C9 C10 Cl3 13.8(15) . . . .
C8 C9 C10 C11 -173.4(10) . . . .
C8 C9 C10A Cl3A 3(3) . . . .
C8 C9 C10A C11A -178.9(16) . . . .
C8 C9 C14 C13 176.1(9) . . . .
C8 C9 C14A C13A -179.7(15) . . . .
C9 C10 C11 C12 -2(2) . . . .
C9 C10A C11A C12A 9(4) . . . .
C10 C9 C14 C13 5.8(16) . . . .
C10 C11 C12 Cl4 -179.0(10) . . . .
C10 C11 C12 C13 6(2) . . . .
C10A C9 C14A C13A 12(2) . . . .
C10A C11A C12A Cl4A -179.5(17) . . . .
C10A C11A C12A C13A 0(4) . . . .
C11 C12 C13 C14 -4.4(17) . . . .
C11A C12A C13A C14A -1(4) . . . .
C12 C13 C14 C9 -1.7(18) . . . .
C12A C13A C14A C9 -5(3) . . . .
C14 C9 C10 Cl3 -177.1(9) . . . .
C14 C9 C10 C11 -4.3(18) . . . .
C14A C9 C10A Cl3A 166.5(12) . . . .
C14A C9 C10A C11A -15(3) . . . .
C15 N1 C19 C18 0.6(7) . . . .
C15 C16 C17 C17 -179.1(5) . . . 2_566
C15 C16 C17 C18 0.6(7) . . . .
C16 C17 C18 C19 -0.8(7) . . . .
C17 C17 C18 C19 178.8(5) 2_566 . . .
C17 C18 C19 N1 0.2(8) . . . .
C19 N1 C15 C16 -0.9(7) . . . .
C20 C21 C22 Cl5 -12.7(12) . . . .
C20 C21 C22 C23 176.7(8) . . . .
C20 C21 C26 Cl5A 9.6(8) . . . .
C20 C21 C26 C25 -176.7(5) . . . .
C21 C22 C23 C24 1.5(16) . . . .
C22 C21 C26 Cl5A -171.2(7) . . . .
C22 C21 C26 C25 2.5(9) . . . .
C22 C23 C24 Cl6 -179.4(8) . . . .
C22 C23 C24 C25 -0.5(16) . . . .
C23 C24 C25 C26 0.6(14) . . . .
C24 C25 C26 Cl5A 173.2(7) . . . .
C24 C25 C26 C21 -1.7(11) . . . .
C26 C21 C22 Cl5 168.1(7) . . . .
C26 C21 C22 C23 -2.4(12) . . . .
